data_7006877
loop_
_publ_author_name
'Slater, Jonathan W.'
'D'Alessandro, Deanna M'
'Keene, F. Richard'
'Steel, Peter J.'

_publ_section_title
;
 Metal-metal interactions in dinuclear ruthenium complexes containing
 bridging 4,5-di(2-pyridyl)imidazolates and related ligands.
;
_journal_issue 16
_journal_name_full 'Dalton transactions (Cambridge, England : 2003)'
_journal_page_first 1954
_journal_page_last 1962
_journal_paper_doi 10.1039/b514976m
_journal_year 2006
_chemical_formula_sum 'C62.5 H49 F18 N12 P3 Ru2'
_chemical_formula_weight 1605.19
_chemical_name_systematic
;
?
;
_space_group_IT_number 64
_symmetry_cell_setting orthorhombic
_symmetry_space_group_name_Hall '-C 2ac 2'
_symmetry_space_group_name_H-M 'C m c a'
_atom_sites_solution_hydrogens geom
_atom_sites_solution_primary direct
_atom_sites_solution_secondary difmap
_audit_creation_method SHELXL-97
_cell_angle_alpha 90.00
_cell_angle_beta 90.00
_cell_angle_gamma 90.00
_cell_formula_units_Z 8
_cell_length_a 26.8898(18)
_cell_length_b 11.6087(7)
_cell_length_c 43.684(3)
_cell_measurement_reflns_used 7018
_cell_measurement_temperature 163(2)
_cell_measurement_theta_max 21.56
_cell_measurement_theta_min 2.33
_cell_volume 13636.2(15)
_computing_cell_refinement 'Bruker SMART'
_computing_data_collection 'Bruker SMART'
_computing_data_reduction 'Bruker SAINT'
_computing_molecular_graphics 'Bruker SHELXTL'
_computing_publication_material 'Bruker SHELXTL'
_computing_structure_refinement 'SHELXL-97 (Sheldrick, 1997)'
_computing_structure_solution 'SHELXS-97 (Sheldrick, 1990)'
_diffrn_ambient_temperature 163(2)
_diffrn_measured_fraction_theta_full 0.998
_diffrn_measured_fraction_theta_max 0.998
_diffrn_measurement_device_type 'CCD area detector'
_diffrn_measurement_method 'phi and omega scans'
_diffrn_radiation_monochromator graphite
_diffrn_radiation_source 'fine-focus sealed tube'
_diffrn_radiation_type MoK\a
_diffrn_radiation_wavelength 0.71073
_diffrn_reflns_av_R_equivalents 0.0718
_diffrn_reflns_av_sigmaI/netI 0.1015
_diffrn_reflns_limit_h_max 31
_diffrn_reflns_limit_h_min -32
_diffrn_reflns_limit_k_max 13
_diffrn_reflns_limit_k_min -5
_diffrn_reflns_limit_l_max 52
_diffrn_reflns_limit_l_min -50
_diffrn_reflns_number 47350
_diffrn_reflns_theta_full 25.05
_diffrn_reflns_theta_max 25.05
_diffrn_reflns_theta_min 1.86
_exptl_absorpt_coefficient_mu 0.611
_exptl_absorpt_correction_T_max 0.9701
_exptl_absorpt_correction_T_min 0.6503
_exptl_absorpt_correction_type multi-scan
_exptl_crystal_colour red
_exptl_crystal_density_diffrn 1.564
_exptl_crystal_density_method 'not measured'
_exptl_crystal_description rod
_exptl_crystal_F_000 6424
_exptl_crystal_size_max 0.77
_exptl_crystal_size_mid 0.17
_exptl_crystal_size_min 0.05
_refine_diff_density_max 1.817
_refine_diff_density_min -1.081
_refine_diff_density_rms 0.148
_refine_ls_extinction_method none
_refine_ls_goodness_of_fit_ref 0.953
_refine_ls_hydrogen_treatment mixed
_refine_ls_matrix_type full
_refine_ls_number_parameters 516
_refine_ls_number_reflns 6166
_refine_ls_number_restraints 92
_refine_ls_restrained_S_all 0.983
_refine_ls_R_factor_all 0.1442
_refine_ls_R_factor_gt 0.0826
_refine_ls_shift/su_max 1.826
_refine_ls_shift/su_mean 0.017
_refine_ls_structure_factor_coef Fsqd
_refine_ls_weighting_details 'calc w=1/[\s^2^(Fo^2^)+(0.1610P)^2^+0.0000P] where P=(Fo^2^+2Fc^2^)/3'
_refine_ls_weighting_scheme calc
_refine_ls_wR_factor_gt 0.2322
_refine_ls_wR_factor_ref 0.2551
_reflns_number_gt 3081
_reflns_number_total 6166
_reflns_threshold_expression >2sigma(I)
_cod_data_source_file b514976m.txt
_cod_data_source_block 3jsda
_cod_depositor_comments
;
The following automatic conversions were performed:
'_symmetry_cell_setting' value 'Orthorhombic' changed to 'orthorhombic'
according to '/home/saulius/struct/CIF-dictionaries/cif_core.dic'
dictionary named 'cif_core.dic' version 2.4.1 from 2010-06-29.

Automatic conversion script
Id: cif_fix_enum 1527 2010-12-29 10:47:43Z saulius 
;
_cod_original_cell_volume 13636.3(15)
_cod_original_sg_symbol_H-M Cmca
_cod_original_formula_sum 'C62.50 H49 F18 N12 P3 Ru2'
_cod_database_code 7006877

loop_
_symmetry_equiv_pos_as_xyz
'x, y, z'
'-x, -y+1/2, z+1/2'
'-x, y+1/2, -z+1/2'
'x, -y, -z'
'x+1/2, y+1/2, z'
'-x+1/2, -y+1, z+1/2'
'-x+1/2, y+1, -z+1/2'
'x+1/2, -y+1/2, -z'
'-x, -y, -z'
'x, y-1/2, -z-1/2'
'x, -y-1/2, z-1/2'
'-x, y, z'
'-x+1/2, -y+1/2, -z'
'x+1/2, y, -z-1/2'
'x+1/2, -y, z-1/2'
'-x+1/2, y+1/2, z'

loop_
_atom_site_label
_atom_site_type_symbol
_atom_site_fract_x
_atom_site_fract_y
_atom_site_fract_z
_atom_site_U_iso_or_equiv
_atom_site_adp_type
_atom_site_occupancy
_atom_site_symmetry_multiplicity
_atom_site_calc_flag
_atom_site_refinement_flags
_atom_site_disorder_assembly
_atom_site_disorder_group
Ru1 Ru 0.11673(3) 0.46847(6) 0.131660(16) 0.0457(3) Uani 1 1 d . . .
N1 N 0.0424(3) 0.4228(6) 0.13373(15) 0.0417(19) Uani 1 1 d . . .
C2 C 0.0000 0.4598(9) 0.1478(3) 0.040(3) Uani 1 2 d S . .
C5 C 0.0255(3) 0.3546(6) 0.11019(18) 0.040(2) Uani 1 1 d . . .
N1' N 0.1110(3) 0.3494(6) 0.09645(17) 0.052(2) Uani 1 1 d . . .
C2' C 0.0652(5) 0.3049(10) 0.0911(2) 0.073(4) Uani 1 1 d . . .
C3' C 0.0576(7) 0.2166(18) 0.0707(5) 0.186(8) Uani 1 1 d U . .
H3'A H 0.0257 0.1833 0.0679 0.223 Uiso 1 1 calc R . .
C4' C 0.0992(10) 0.178(2) 0.0540(6) 0.226(11) Uani 1 1 d U . .
H4'A H 0.0953 0.1161 0.0399 0.271 Uiso 1 1 calc R . .
C5' C 0.1473(6) 0.229(2) 0.0578(4) 0.203(12) Uani 1 1 d . . .
H5'A H 0.1754 0.2060 0.0461 0.244 Uiso 1 1 calc R . .
C6' C 0.1499(5) 0.3121(10) 0.0793(2) 0.076(4) Uani 1 1 d . . .
H6'A H 0.1813 0.3473 0.0826 0.092 Uiso 1 1 calc R . .
N11 N 0.1913(3) 0.4925(8) 0.1268(2) 0.059(2) Uani 1 1 d . . .
C12 C 0.2213(5) 0.4170(11) 0.1424(2) 0.072(4) Uani 1 1 d . . .
C13 C 0.2730(6) 0.4230(17) 0.1408(3) 0.106(6) Uani 1 1 d . . .
H13A H 0.2926 0.3694 0.1520 0.127 Uiso 1 1 calc R . .
C14 C 0.2946(6) 0.500(2) 0.1243(4) 0.116(6) Uani 1 1 d . . .
H14A H 0.3298 0.5034 0.1228 0.139 Uiso 1 1 calc R . .
C15 C 0.2640(5) 0.5831(14) 0.1079(3) 0.091(4) Uani 1 1 d . . .
H15A H 0.2788 0.6417 0.0958 0.109 Uiso 1 1 calc R . .
C16 C 0.2131(5) 0.5748(12) 0.1103(3) 0.072(3) Uani 1 1 d . . .
H16A H 0.1929 0.6294 0.0999 0.087 Uiso 1 1 calc R . .
N21 N 0.1442(4) 0.3404(7) 0.15867(18) 0.058(2) Uani 1 1 d . . .
C22 C 0.1941(6) 0.3276(10) 0.1598(3) 0.077(4) Uani 1 1 d . . .
C23 C 0.2174(7) 0.2427(14) 0.1779(3) 0.117(7) Uani 1 1 d . . .
H23A H 0.2526 0.2370 0.1795 0.141 Uiso 1 1 calc R . .
C24 C 0.1851(10) 0.1658(15) 0.1937(4) 0.147(10) Uani 1 1 d . . .
H24A H 0.1990 0.1045 0.2053 0.176 Uiso 1 1 calc R . .
C25 C 0.1363(8) 0.1775(11) 0.1927(3) 0.107(6) Uani 1 1 d . . .
H25A H 0.1150 0.1292 0.2044 0.128 Uiso 1 1 calc R . .
C26 C 0.1172(6) 0.2642(10) 0.1736(3) 0.085(4) Uani 1 1 d . . .
H26A H 0.0821 0.2682 0.1713 0.102 Uiso 1 1 calc R . .
N31 N 0.0949(3) 0.6099(6) 0.10686(16) 0.0374(17) Uani 1 1 d . . .
C32 C 0.0940(3) 0.7131(8) 0.1219(2) 0.044(2) Uani 1 1 d . . .
C33 C 0.0793(4) 0.8135(8) 0.1073(3) 0.057(3) Uani 1 1 d . . .
H33A H 0.0796 0.8847 0.1180 0.068 Uiso 1 1 calc R . .
C34 C 0.0642(4) 0.8095(8) 0.0769(3) 0.062(3) Uani 1 1 d . . .
H34A H 0.0529 0.8771 0.0669 0.074 Uiso 1 1 calc R . .
C35 C 0.0661(4) 0.7065(8) 0.0618(2) 0.051(2) Uani 1 1 d . . .
H35A H 0.0566 0.7016 0.0409 0.061 Uiso 1 1 calc R . .
C36 C 0.0818(4) 0.6103(8) 0.0773(2) 0.049(3) Uani 1 1 d . . .
H36A H 0.0835 0.5397 0.0663 0.059 Uiso 1 1 calc R . .
N41 N 0.1196(3) 0.5968(7) 0.16454(19) 0.054(2) Uani 1 1 d . . .
C42 C 0.1095(3) 0.7052(7) 0.1536(2) 0.045(2) Uani 1 1 d . . .
C43 C 0.1137(4) 0.7990(9) 0.1732(3) 0.065(3) Uani 1 1 d . . .
H43A H 0.1060 0.8737 0.1657 0.078 Uiso 1 1 calc R . .
C44 C 0.1290(4) 0.7863(11) 0.2036(3) 0.073(4) Uani 1 1 d . . .
H44A H 0.1320 0.8506 0.2169 0.087 Uiso 1 1 calc R . .
C45 C 0.1390(4) 0.6798(13) 0.2131(3) 0.078(4) Uani 1 1 d . . .
H45A H 0.1495 0.6684 0.2336 0.093 Uiso 1 1 calc R . .
C46 C 0.1348(4) 0.5839(11) 0.1937(2) 0.068(3) Uani 1 1 d . . .
H46A H 0.1427 0.5094 0.2013 0.082 Uiso 1 1 calc R . .
C51 C 0.0000 0.5217(8) 0.1775(3) 0.035(3) Uani 1 2 d S . .
C52 C 0.0000 0.6413(9) 0.1802(3) 0.037(3) Uani 1 2 d S . .
H52A H 0.0000 0.6879 0.1623 0.044 Uiso 1 2 calc SR . .
C53 C 0.0000 0.6930(10) 0.2092(3) 0.042(3) Uani 1 2 d S . .
H53A H 0.0000 0.7746 0.2109 0.050 Uiso 1 2 calc SR . .
C54 C 0.0000 0.6278(11) 0.2348(3) 0.057(4) Uani 1 2 d S . .
H54A H 0.0000 0.6633 0.2544 0.069 Uiso 1 2 calc SR . .
C55 C 0.0000 0.5112(12) 0.2323(3) 0.075(5) Uani 1 2 d S . .
H55A H 0.0000 0.4660 0.2504 0.089 Uiso 1 2 calc SR . .
C56 C 0.0000 0.4566(11) 0.2045(3) 0.075(6) Uani 1 2 d S . .
H56A H 0.0000 0.3748 0.2036 0.089 Uiso 1 2 calc SR . .
P1 P 0.2500 0.4174(10) 0.2500 0.124(3) Uani 1 2 d S . .
F11 F 0.1933(3) 0.4193(11) 0.2409(2) 0.163(4) Uani 1 1 d . . .
F12 F 0.2655(3) 0.4209(10) 0.21453(18) 0.149(4) Uani 1 1 d . . .
F13 F 0.2500 0.5644(17) 0.2500 0.166(6) Uani 1 2 d S . .
F14 F 0.2500 0.2696(16) 0.2500 0.173(6) Uani 1 2 d S . .
P2 P 0.5000 0.5000 0.0000 0.0472(14) Uani 1 4 d S . .
F21 F 0.4409(4) 0.5000 0.0000 0.109(4) Uani 1 2 d S . .
F22 F 0.5000 0.3666(5) 0.00264(19) 0.094(4) Uani 1 2 d S . .
F23 F 0.5000 0.5135(6) 0.03644(17) 0.077(3) Uani 1 2 d S . .
P3 P 0.0000 0.0398(3) 0.16586(10) 0.0665(13) Uani 1 2 d S . .
F31 F 0.0408(3) 0.0111(6) 0.19154(17) 0.110(3) Uani 1 1 d . . .
F32 F 0.0418(3) 0.0655(5) 0.14230(17) 0.094(2) Uani 1 1 d . . .
F33 F 0.0000 -0.0935(6) 0.15633(18) 0.069(2) Uani 1 2 d S . .
F34 F 0.0000 0.1712(6) 0.1766(2) 0.088(3) Uani 1 2 d S . .
P4 P 0.2916(3) 0.3323(5) 0.03825(16) 0.032(2) Uani 0.25 1 d PD . .
F41 F 0.3048(7) 0.3100(14) 0.0717(2) 0.073(5) Uani 0.25 1 d PDU . .
F42 F 0.2743(8) 0.3469(14) 0.0028(3) 0.073(5) Uani 0.25 1 d PDU . .
F43 F 0.2477(9) 0.419(2) 0.0460(7) 0.187(17) Uani 0.25 1 d PDU . .
F44 F 0.3318(8) 0.245(2) 0.0253(5) 0.141(12) Uani 0.25 1 d PDU . .
F45 F 0.3333(8) 0.422(2) 0.0308(5) 0.110(9) Uani 0.25 1 d PDU . .
F46 F 0.2569(16) 0.218(3) 0.0370(8) 0.33(4) Uani 0.25 1 d PDU . .
C91 C 0.1204(12) 0.5000 0.0000 0.162(11) Uani 1 2 d SU . .
H91A H 0.1561 0.5000 0.0000 0.195 Uiso 0.50 2 d SPR . .
C92 C 0.0753(12) 0.600(2) -0.0125(5) 0.093(8) Uani 0.50 1 d PU . .
H92 H 0.0815 0.6730 -0.0217 0.111 Uiso 0.50 1 calc PR . .
C93 C 0.0300(10) 0.5537(17) -0.0062(5) 0.076(7) Uani 0.50 1 d PU . .
H93 H -0.0002 0.5939 -0.0113 0.092 Uiso 1 2 d SR . .
C94 C 0.184(4) 0.5000 0.0000 0.32(5) Uani 0.50 2 d SPU . .
H94A H 0.1965 0.4223 -0.0046 0.478 Uiso 0.25 1 calc PR . .
H94B H 0.1965 0.5239 0.0202 0.478 Uiso 0.25 1 calc PR . .
H94C H 0.1965 0.5538 -0.0156 0.478 Uiso 0.25 1 calc PR . .

loop_
_atom_site_aniso_label
_atom_site_aniso_U_11
_atom_site_aniso_U_22
_atom_site_aniso_U_33
_atom_site_aniso_U_23
_atom_site_aniso_U_13
_atom_site_aniso_U_12
Ru1 0.0567(6) 0.0458(5) 0.0346(5) -0.0159(3) -0.0117(4) 0.0148(4)
N1 0.063(6) 0.034(4) 0.028(4) -0.009(3) -0.001(4) 0.001(4)
C2 0.066(10) 0.030(6) 0.022(6) 0.002(5) 0.000 0.000
C5 0.064(6) 0.031(4) 0.026(5) -0.003(3) 0.002(4) 0.000(4)
N1' 0.064(6) 0.053(5) 0.039(5) -0.020(4) -0.015(4) 0.016(4)
C2' 0.075(9) 0.078(7) 0.066(8) -0.053(6) -0.006(7) 0.015(6)
C3' 0.118(12) 0.225(15) 0.216(15) -0.184(13) 0.016(11) -0.003(11)
C4' 0.185(17) 0.264(17) 0.228(17) -0.192(15) 0.043(14) -0.001(14)
C5' 0.068(11) 0.34(3) 0.21(2) -0.23(2) -0.016(12) 0.010(15)
C6' 0.073(9) 0.085(8) 0.071(8) -0.050(7) -0.003(7) 0.019(6)
N11 0.056(6) 0.076(6) 0.045(5) -0.029(4) -0.008(5) 0.028(5)
C12 0.074(9) 0.103(9) 0.039(6) -0.028(6) -0.020(6) 0.049(8)
C13 0.075(12) 0.180(17) 0.062(10) -0.022(10) -0.013(8) 0.081(11)
C14 0.051(9) 0.22(2) 0.078(12) -0.052(12) 0.001(9) 0.035(12)
C15 0.048(9) 0.153(13) 0.072(9) -0.045(9) 0.004(7) 0.010(8)
C16 0.058(9) 0.100(9) 0.059(8) -0.026(7) 0.001(7) 0.024(7)
N21 0.081(7) 0.059(5) 0.035(5) -0.011(4) -0.017(5) 0.015(5)
C22 0.107(11) 0.077(8) 0.046(7) -0.024(6) -0.033(7) 0.044(8)
C23 0.156(17) 0.134(13) 0.061(10) -0.036(9) -0.072(11) 0.077(13)
C24 0.26(3) 0.110(13) 0.074(12) 0.004(9) -0.104(16) 0.046(16)
C25 0.178(18) 0.061(8) 0.082(10) 0.018(7) -0.079(11) -0.002(9)
C26 0.122(12) 0.069(8) 0.065(8) -0.019(7) -0.048(8) 0.005(8)
N31 0.030(4) 0.038(4) 0.044(5) -0.013(3) -0.002(4) 0.002(3)
C32 0.023(5) 0.044(5) 0.064(7) -0.019(5) 0.009(5) -0.009(4)
C33 0.057(7) 0.033(5) 0.081(8) -0.008(5) 0.023(6) -0.007(5)
C34 0.057(7) 0.045(6) 0.083(8) 0.012(5) 0.004(6) 0.006(5)
C35 0.046(6) 0.047(5) 0.059(6) 0.001(5) 0.005(5) 0.006(5)
C36 0.050(7) 0.042(5) 0.056(7) -0.014(5) -0.007(5) 0.000(5)
N41 0.031(5) 0.068(5) 0.063(6) -0.031(4) -0.004(4) 0.003(4)
C42 0.029(6) 0.041(5) 0.065(7) -0.026(5) 0.013(5) -0.003(4)
C43 0.043(7) 0.072(7) 0.079(8) -0.044(6) 0.018(6) -0.016(5)
C44 0.050(8) 0.083(8) 0.085(9) -0.052(7) 0.006(6) -0.012(6)
C45 0.056(8) 0.130(11) 0.047(7) -0.050(7) -0.010(6) -0.005(8)
C46 0.064(8) 0.099(8) 0.043(6) -0.037(6) -0.013(6) 0.005(6)
C51 0.057(9) 0.019(5) 0.030(7) -0.005(5) 0.000 0.000
C52 0.032(7) 0.043(7) 0.035(7) -0.003(5) 0.000 0.000
C53 0.043(8) 0.033(6) 0.050(8) -0.019(6) 0.000 0.000
C54 0.095(12) 0.044(8) 0.032(8) -0.016(6) 0.000 0.000
C55 0.149(18) 0.051(9) 0.024(7) 0.004(6) 0.000 0.000
C56 0.165(18) 0.035(7) 0.023(7) 0.009(6) 0.000 0.000
P1 0.060(4) 0.270(10) 0.043(3) 0.000 0.007(3) 0.000
F11 0.073(6) 0.302(13) 0.113(7) 0.081(8) -0.001(5) -0.006(7)
F12 0.122(8) 0.255(11) 0.070(5) -0.011(6) 0.008(5) -0.059(7)
F13 0.167(15) 0.225(17) 0.107(11) 0.000 0.046(10) 0.000
F14 0.166(15) 0.206(16) 0.149(13) 0.000 -0.072(11) 0.000
P2 0.089(5) 0.022(2) 0.031(3) -0.0034(17) 0.000 0.000
F21 0.072(7) 0.137(9) 0.120(9) -0.068(7) 0.000 0.000
F22 0.198(11) 0.014(3) 0.069(6) -0.007(3) 0.000 0.000
F23 0.152(9) 0.042(4) 0.038(5) -0.003(3) 0.000 0.000
P3 0.106(4) 0.0331(19) 0.061(3) -0.0087(17) 0.000 0.000
F31 0.169(8) 0.076(4) 0.084(5) -0.011(4) -0.040(5) 0.002(4)
F32 0.136(7) 0.053(4) 0.093(5) -0.008(3) 0.037(5) -0.009(4)
F33 0.100(7) 0.038(4) 0.069(5) -0.012(4) 0.000 0.000
F34 0.121(9) 0.037(4) 0.105(7) -0.025(4) 0.000 0.000
P4 0.055(6) 0.014(3) 0.027(5) 0.003(3) 0.028(4) 0.009(4)
F41 0.130(12) 0.054(8) 0.037(8) -0.023(6) 0.035(8) 0.024(8)
F42 0.130(12) 0.054(8) 0.037(8) -0.023(6) 0.035(8) 0.024(8)
F43 0.22(2) 0.21(2) 0.13(2) -0.065(18) -0.006(18) 0.034(19)
F44 0.124(19) 0.19(2) 0.105(17) -0.070(16) -0.052(15) 0.022(16)
F45 0.133(18) 0.119(15) 0.079(14) 0.074(13) -0.060(13) -0.068(14)
F46 0.32(4) 0.34(4) 0.33(4) 0.03(2) 0.03(2) 0.02(2)
C91 0.18(2) 0.209(19) 0.096(14) -0.068(14) 0.000 0.000
C92 0.137(18) 0.072(13) 0.069(13) -0.021(11) 0.013(14) -0.029(13)
C93 0.095(15) 0.076(13) 0.058(12) -0.004(10) 0.004(11) 0.009(10)
C94 0.31(5) 0.33(5) 0.31(5) -0.01(2) 0.000 0.000

loop_
_atom_type_symbol
_atom_type_description
_atom_type_scat_dispersion_real
_atom_type_scat_dispersion_imag
_atom_type_scat_source
C C 0.0033 0.0016 'International Tables Vol C Tables 4.2.6.8 and 6.1.1.4'
H H 0.0000 0.0000 'International Tables Vol C Tables 4.2.6.8 and 6.1.1.4'
N N 0.0061 0.0033 'International Tables Vol C Tables 4.2.6.8 and 6.1.1.4'
F F 0.0171 0.0103 'International Tables Vol C Tables 4.2.6.8 and 6.1.1.4'
P P 0.1023 0.0942 'International Tables Vol C Tables 4.2.6.8 and 6.1.1.4'
Ru Ru -1.2594 0.8363 'International Tables Vol C Tables 4.2.6.8 and 6.1.1.4'

loop_
_geom_angle_atom_site_label_1
_geom_angle_atom_site_label_2
_geom_angle_atom_site_label_3
_geom_angle
_geom_angle_site_symmetry_1
_geom_angle_site_symmetry_3
_geom_angle_publ_flag
N21 Ru1 N11 78.7(4) . . ?
N21 Ru1 N31 173.4(3) . . ?
N11 Ru1 N31 96.7(4) . . ?
N21 Ru1 N41 96.3(3) . . ?
N11 Ru1 N41 86.4(3) . . ?
N31 Ru1 N41 78.5(3) . . ?
N21 Ru1 N1 97.9(4) . . ?
N11 Ru1 N1 172.3(3) . . ?
N31 Ru1 N1 87.2(3) . . ?
N41 Ru1 N1 100.9(3) . . ?
N21 Ru1 N1' 88.3(3) . . ?
N11 Ru1 N1' 95.0(3) . . ?
N31 Ru1 N1' 96.9(3) . . ?
N41 Ru1 N1' 175.4(3) . . ?
N1 Ru1 N1' 77.9(3) . . ?
C2 N1 C5 103.9(8) . . ?
C2 N1 Ru1 138.3(6) . . ?
C5 N1 Ru1 115.8(6) . . ?
N1 C2 N1 113.4(10) 12 . ?
N1 C2 C51 123.1(5) 12 . ?
N1 C2 C51 123.1(5) . . ?
C5 C5 N1 109.3(5) 12 . ?
C5 C5 C2' 136.5(6) 12 . ?
N1 C5 C2' 114.1(8) . . ?
C2' N1' C6' 118.8(8) . . ?
C2' N1' Ru1 116.8(6) . . ?
C6' N1' Ru1 124.4(7) . . ?
N1' C2' C3' 122.1(12) . . ?
N1' C2' C5 114.3(8) . . ?
C3' C2' C5 123.5(13) . . ?
C4' C3' C2' 117.2(18) . . ?
C4' C3' H3'A 121.4 . . ?
C2' C3' H3'A 121.4 . . ?
C3' C4' C5' 121.5(16) . . ?
C3' C4' H4'A 119.3 . . ?
C5' C4' H4'A 119.3 . . ?
C6' C5' C4' 115.2(15) . . ?
C6' C5' H5'A 122.4 . . ?
C4' C5' H5'A 122.4 . . ?
N1' C6' C5' 125.0(13) . . ?
N1' C6' H6'A 117.5 . . ?
C5' C6' H6'A 117.5 . . ?
C16 N11 C12 117.9(11) . . ?
C16 N11 Ru1 126.1(8) . . ?
C12 N11 Ru1 116.0(10) . . ?
N11 C12 C13 121.9(14) . . ?
N11 C12 C22 114.5(12) . . ?
C13 C12 C22 123.6(13) . . ?
C14 C13 C12 120.8(15) . . ?
C14 C13 H13A 119.6 . . ?
C12 C13 H13A 119.6 . . ?
C13 C14 C15 118.7(15) . . ?
C13 C14 H14A 120.6 . . ?
C15 C14 H14A 120.7 . . ?
C16 C15 C14 118.7(15) . . ?
C16 C15 H15A 120.6 . . ?
C14 C15 H15A 120.6 . . ?
N11 C16 C15 121.9(13) . . ?
N11 C16 H16A 119.0 . . ?
C15 C16 H16A 119.0 . . ?
C26 N21 C22 117.0(11) . . ?
C26 N21 Ru1 125.3(9) . . ?
C22 N21 Ru1 117.5(8) . . ?
N21 C22 C23 122.6(15) . . ?
N21 C22 C12 113.2(10) . . ?
C23 C22 C12 124.0(15) . . ?
C22 C23 C24 116.0(17) . . ?
C22 C23 H23A 122.0 . . ?
C24 C23 H23A 122.0 . . ?
C25 C24 C23 121.7(16) . . ?
C25 C24 H24A 119.1 . . ?
C23 C24 H24A 119.1 . . ?
C24 C25 C26 117.2(17) . . ?
C24 C25 H25A 121.4 . . ?
C26 C25 H25A 121.4 . . ?
N21 C26 C25 125.1(15) . . ?
N21 C26 H26A 117.5 . . ?
C25 C26 H26A 117.5 . . ?
C36 N31 C32 117.2(8) . . ?
C36 N31 Ru1 125.9(6) . . ?
C32 N31 Ru1 116.9(6) . . ?
N31 C32 C33 121.3(9) . . ?
N31 C32 C42 113.6(8) . . ?
C33 C32 C42 125.1(8) . . ?
C32 C33 C34 119.7(9) . . ?
C32 C33 H33A 120.2 . . ?
C34 C33 H33A 120.2 . . ?
C35 C34 C33 118.7(9) . . ?
C35 C34 H34A 120.7 . . ?
C33 C34 H34A 120.7 . . ?
C34 C35 C36 119.2(10) . . ?
C34 C35 H35A 120.4 . . ?
C36 C35 H35A 120.4 . . ?
N31 C36 C35 123.9(8) . . ?
N31 C36 H36A 118.1 . . ?
C35 C36 H36A 118.1 . . ?
C46 N41 C42 119.3(9) . . ?
C46 N41 Ru1 126.0(7) . . ?
C42 N41 Ru1 114.3(6) . . ?
N41 C42 C43 119.4(10) . . ?
N41 C42 C32 116.5(7) . . ?
C43 C42 C32 124.1(9) . . ?
C42 C43 C44 121.7(11) . . ?
C42 C43 H43A 119.2 . . ?
C44 C43 H43A 119.2 . . ?
C45 C44 C43 116.9(10) . . ?
C45 C44 H44A 121.6 . . ?
C43 C44 H44A 121.6 . . ?
C44 C45 C46 122.3(11) . . ?
C44 C45 H45A 118.9 . . ?
C46 C45 H45A 118.9 . . ?
N41 C46 C45 120.4(12) . . ?
N41 C46 H46A 119.8 . . ?
C45 C46 H46A 119.8 . . ?
C52 C51 C56 117.9(11) . . ?
C52 C51 C2 123.7(10) . . ?
C56 C51 C2 118.4(9) . . ?
C51 C52 C53 120.0(11) . . ?
C51 C52 H52A 120.0 . . ?
C53 C52 H52A 120.0 . . ?
C54 C53 C52 120.6(11) . . ?
C54 C53 H53A 119.7 . . ?
C52 C53 H53A 119.7 . . ?
C53 C54 C55 119.5(12) . . ?
C53 C54 H54A 120.2 . . ?
C55 C54 H54A 120.2 . . ?
C54 C55 C56 122.2(13) . . ?
C54 C55 H55A 118.9 . . ?
C56 C55 H55A 118.9 . . ?
C55 C56 C51 119.8(12) . . ?
C55 C56 H56A 120.1 . . ?
C51 C56 H56A 120.1 . . ?
F11 P1 F11 178.3(12) . 7_545 ?
F11 P1 F12 90.5(5) . . ?
F11 P1 F12 89.5(5) 7_545 . ?
F11 P1 F12 89.5(5) . 7_545 ?
F11 P1 F12 90.5(5) 7_545 7_545 ?
F12 P1 F12 177.0(12) . 7_545 ?
F11 P1 F14 90.8(6) . . ?
F11 P1 F14 90.8(6) 7_545 . ?
F12 P1 F14 91.5(6) . . ?
F12 P1 F14 91.5(6) 7_545 . ?
F11 P1 F13 89.2(6) . . ?
F11 P1 F13 89.2(6) 7_545 . ?
F12 P1 F13 88.5(6) . . ?
F12 P1 F13 88.5(6) 7_545 . ?
F14 P1 F13 180.000(7) . . ?
F22 P2 F22 180.0(6) 9_665 . ?
F22 P2 F21 90.0 9_665 . ?
F22 P2 F21 90.0 . . ?
F22 P2 F21 90.0 9_665 9_665 ?
F22 P2 F21 90.0 . 9_665 ?
F21 P2 F21 180.0 . 9_665 ?
F22 P2 F23 91.3(4) 9_665 9_665 ?
F22 P2 F23 88.7(4) . 9_665 ?
F21 P2 F23 90.0 . 9_665 ?
F21 P2 F23 90.0 9_665 9_665 ?
F22 P2 F23 88.7(4) 9_665 . ?
F22 P2 F23 91.3(4) . . ?
F21 P2 F23 90.0 . . ?
F21 P2 F23 90.0 9_665 . ?
F23 P2 F23 180.00(5) 9_665 . ?
F32 P3 F32 92.8(7) 12 . ?
F32 P3 F34 90.6(4) 12 . ?
F32 P3 F34 90.6(4) . . ?
F32 P3 F31 176.8(5) 12 . ?
F32 P3 F31 90.5(5) . . ?
F34 P3 F31 89.6(4) . . ?
F32 P3 F31 90.5(5) 12 12 ?
F32 P3 F31 176.8(5) . 12 ?
F34 P3 F31 89.6(4) . 12 ?
F31 P3 F31 86.3(7) . 12 ?
F32 P3 F33 90.8(3) 12 . ?
F32 P3 F33 90.8(3) . . ?
F34 P3 F33 178.0(5) . . ?
F31 P3 F33 89.0(4) . . ?
F31 P3 F33 89.0(4) 12 . ?
F41 P4 F45 98.2(9) . . ?
F41 P4 F43 94.4(10) . . ?
F45 P4 F43 98.9(14) . . ?
F41 P4 F44 94.2(9) . . ?
F45 P4 F44 82.2(14) . . ?
F43 P4 F44 171.1(16) . . ?
F41 P4 F46 91.7(10) . . ?
F45 P4 F46 162(2) . . ?
F43 P4 F46 95.6(14) . . ?
F44 P4 F46 81.8(14) . . ?
F41 P4 F42 175.2(8) . . ?
F45 P4 F42 86.5(9) . . ?
F43 P4 F42 85.7(13) . . ?
F44 P4 F42 85.6(10) . . ?
F46 P4 F42 83.5(10) . . ?
C94 C91 C92 133.3(12) . 4_565 ?
C94 C91 C92 133.3(12) . . ?
C92 C91 C92 93(2) 4_565 . ?
C94 C91 H91A 0.0 . . ?
C92 C91 H91A 133.3 4_565 . ?
C92 C91 H91A 133.3 . . ?
C93 C92 C91 107(2) . . ?
C93 C92 H92 126.6 . . ?
C91 C92 H92 126.6 . . ?
C92 C93 C93 116.5(16) . 4_565 ?
C92 C93 C93 153.5(16) . 12 ?
C93 C93 C93 90.000(5) 4_565 12 ?
C92 C93 H93 121.0 . . ?
C93 C93 H93 122.4 4_565 . ?
C93 C93 H93 32.5 12 . ?
C91 C94 H91A 0.0 . . ?
C91 C94 H94A 131.4 . . ?
H91A C94 H94A 131.4 . . ?
C91 C94 H94B 131.4 . . ?
H91A C94 H94B 131.4 . . ?
H94A C94 H94B 81.1 . . ?
C91 C94 H94C 131.4 . . ?
H91A C94 H94C 131.4 . . ?
H94A C94 H94C 81.1 . . ?
H94B C94 H94C 81.1 . . ?

loop_
_geom_bond_atom_site_label_1
_geom_bond_atom_site_label_2
_geom_bond_distance
_geom_bond_site_symmetry_2
_geom_bond_publ_flag
Ru1 N21 2.037(8) . ?
Ru1 N11 2.036(10) . ?
Ru1 N31 2.053(7) . ?
Ru1 N41 2.071(7) . ?
Ru1 N1 2.069(8) . ?
Ru1 N1' 2.073(7) . ?
N1 C2 1.365(9) . ?
N1 C5 1.375(10) . ?
C2 N1 1.365(9) 12 ?
C2 C51 1.485(15) . ?
C5 C5 1.370(18) 12 ?
C5 C2' 1.474(13) . ?
N1' C2' 1.355(13) . ?
N1' C6' 1.359(13) . ?
C2' C3' 1.374(16) . ?
C3' C4' 1.41(2) . ?
C3' H3'A 0.9500 . ?
C4' C5' 1.43(3) . ?
C4' H4'A 0.9500 . ?
C5' C6' 1.345(16) . ?
C5' H5'A 0.9500 . ?
C6' H6'A 0.9500 . ?
N11 C16 1.332(15) . ?
N11 C12 1.375(14) . ?
C12 C13 1.393(19) . ?
C12 C22 1.479(17) . ?
C13 C14 1.29(2) . ?
C13 H13A 0.9500 . ?
C14 C15 1.45(2) . ?
C14 H14A 0.9500 . ?
C15 C16 1.375(17) . ?
C15 H15A 0.9500 . ?
C16 H16A 0.9500 . ?
N21 C26 1.317(15) . ?
N21 C22 1.353(14) . ?
C22 C23 1.410(16) . ?
C23 C24 1.42(3) . ?
C23 H23A 0.9500 . ?
C24 C25 1.32(2) . ?
C24 H24A 0.9500 . ?
C25 C26 1.405(16) . ?
C25 H25A 0.9500 . ?
C26 H26A 0.9500 . ?
N31 C36 1.340(11) . ?
N31 C32 1.367(10) . ?
C32 C33 1.386(13) . ?
C32 C42 1.450(14) . ?
C33 C34 1.388(14) . ?
C33 H33A 0.9500 . ?
C34 C35 1.367(13) . ?
C34 H34A 0.9500 . ?
C35 C36 1.371(12) . ?
C35 H35A 0.9500 . ?
C36 H36A 0.9500 . ?
N41 C46 1.348(12) . ?
N41 C42 1.372(12) . ?
C42 C43 1.387(12) . ?
C43 C44 1.400(16) . ?
C43 H43A 0.9500 . ?
C44 C45 1.331(16) . ?
C44 H44A 0.9500 . ?
C45 C46 1.402(14) . ?
C45 H45A 0.9500 . ?
C46 H46A 0.9500 . ?
C51 C52 1.393(14) . ?
C51 C56 1.402(16) . ?
C52 C53 1.404(15) . ?
C52 H52A 0.9500 . ?
C53 C54 1.349(17) . ?
C53 H53A 0.9500 . ?
C54 C55 1.359(17) . ?
C54 H54A 0.9500 . ?
C55 C56 1.367(18) . ?
C55 H55A 0.9500 . ?
C56 H56A 0.9500 . ?
P1 F11 1.575(8) . ?
P1 F11 1.575(8) 7_545 ?
P1 F12 1.605(8) . ?
P1 F12 1.605(8) 7_545 ?
P1 F14 1.715(19) . ?
P1 F13 1.707(19) . ?
P2 F22 1.553(6) 9_665 ?
P2 F22 1.553(6) . ?
P2 F21 1.588(10) . ?
P2 F21 1.588(10) 9_665 ?
P2 F23 1.599(7) 9_665 ?
P2 F23 1.600(7) . ?
P3 F32 1.554(7) 12 ?
P3 F32 1.554(7) . ?
P3 F34 1.597(8) . ?
P3 F31 1.604(8) . ?
P3 F31 1.604(8) 12 ?
P3 F33 1.602(7) . ?
P4 F41 1.528(9) . ?
P4 F45 1.565(9) . ?
P4 F43 1.587(9) . ?
P4 F44 1.588(9) . ?
P4 F46 1.619(9) . ?
P4 F42 1.627(9) . ?
C91 C94 1.72(10) . ?
C91 C92 1.77(3) 4_565 ?
C91 C92 1.77(3) . ?
C91 H91A 0.9600 . ?
C92 C93 1.36(3) . ?
C92 H92 0.9500 . ?
C93 C93 1.36(4) 4_565 ?
C93 C93 1.61(5) 12 ?
C93 H93 0.9635 . ?
C94 H91A 0.7584 . ?
C94 H94A 1.2327 . ?
C94 H94B 1.2327 . ?
C94 H94C 1.2327 . ?

loop_
_geom_torsion_atom_site_label_1
_geom_torsion_atom_site_label_2
_geom_torsion_atom_site_label_3
_geom_torsion_atom_site_label_4
_geom_torsion
_geom_torsion_site_symmetry_1
_geom_torsion_site_symmetry_2
_geom_torsion_site_symmetry_3
_geom_torsion_site_symmetry_4
_geom_torsion_publ_flag
N21 Ru1 N1 C2 104.9(10) . . . . ?
N11 Ru1 N1 C2 169(2) . . . . ?
N31 Ru1 N1 C2 -70.9(10) . . . . ?
N41 Ru1 N1 C2 6.8(10) . . . . ?
N1' Ru1 N1 C2 -168.6(10) . . . . ?
N21 Ru1 N1 C5 -94.7(6) . . . . ?
N11 Ru1 N1 C5 -31(3) . . . . ?
N31 Ru1 N1 C5 89.5(6) . . . . ?
N41 Ru1 N1 C5 167.3(6) . . . . ?
N1' Ru1 N1 C5 -8.2(6) . . . . ?
C5 N1 C2 N1 -2.6(12) . . . 12 ?
Ru1 N1 C2 N1 159.3(4) . . . 12 ?
C5 N1 C2 C51 170.2(9) . . . . ?
Ru1 N1 C2 C51 -27.9(16) . . . . ?
C2 N1 C5 C5 1.5(7) . . . 12 ?
Ru1 N1 C5 C5 -165.2(3) . . . 12 ?
C2 N1 C5 C2' 179.3(9) . . . . ?
Ru1 N1 C5 C2' 12.6(9) . . . . ?
N21 Ru1 N1' C2' 100.6(8) . . . . ?
N11 Ru1 N1' C2' 179.1(8) . . . . ?
N31 Ru1 N1' C2' -83.5(8) . . . . ?
N41 Ru1 N1' C2' -73(4) . . . . ?
N1 Ru1 N1' C2' 2.1(8) . . . . ?
N21 Ru1 N1' C6' -77.7(9) . . . . ?
N11 Ru1 N1' C6' 0.8(9) . . . . ?
N31 Ru1 N1' C6' 98.1(9) . . . . ?
N41 Ru1 N1' C6' 109(4) . . . . ?
N1 Ru1 N1' C6' -176.2(9) . . . . ?
C6' N1' C2' C3' 5(2) . . . . ?
Ru1 N1' C2' C3' -173.0(14) . . . . ?
C6' N1' C2' C5 -177.8(9) . . . . ?
Ru1 N1' C2' C5 3.8(13) . . . . ?
C5 C5 C2' N1' 166.3(5) 12 . . . ?
N1 C5 C2' N1' -10.7(13) . . . . ?
C5 C5 C2' C3' -16.9(19) 12 . . . ?
N1 C5 C2' C3' 166.1(15) . . . . ?
N1' C2' C3' C4' -3(3) . . . . ?
C5 C2' C3' C4' -179.9(19) . . . . ?
C2' C3' C4' C5' -1(4) . . . . ?
C3' C4' C5' C6' 3(4) . . . . ?
C2' N1' C6' C5' -3(2) . . . . ?
Ru1 N1' C6' C5' 175.0(16) . . . . ?
C4' C5' C6' N1' -1(3) . . . . ?
N21 Ru1 N11 C16 -178.6(9) . . . . ?
N31 Ru1 N11 C16 -3.4(9) . . . . ?
N41 Ru1 N11 C16 -81.4(8) . . . . ?
N1 Ru1 N11 C16 117(2) . . . . ?
N1' Ru1 N11 C16 94.2(8) . . . . ?
N21 Ru1 N11 C12 0.5(7) . . . . ?
N31 Ru1 N11 C12 175.7(7) . . . . ?
N41 Ru1 N11 C12 97.7(7) . . . . ?
N1 Ru1 N11 C12 -64(3) . . . . ?
N1' Ru1 N11 C12 -86.8(7) . . . . ?
C16 N11 C12 C13 -1.6(15) . . . . ?
Ru1 N11 C12 C13 179.3(9) . . . . ?
C16 N11 C12 C22 -179.4(9) . . . . ?
Ru1 N11 C12 C22 1.5(11) . . . . ?
N11 C12 C13 C14 0(2) . . . . ?
C22 C12 C13 C14 177.3(14) . . . . ?
C12 C13 C14 C15 1(2) . . . . ?
C13 C14 C15 C16 -1(2) . . . . ?
C12 N11 C16 C15 2.2(15) . . . . ?
Ru1 N11 C16 C15 -178.8(8) . . . . ?
C14 C15 C16 N11 -1.0(17) . . . . ?
N11 Ru1 N21 C26 -178.1(9) . . . . ?
N31 Ru1 N21 C26 135(3) . . . . ?
N41 Ru1 N21 C26 96.8(8) . . . . ?
N1 Ru1 N21 C26 -5.2(9) . . . . ?
N1' Ru1 N21 C26 -82.7(9) . . . . ?
N11 Ru1 N21 C22 -2.6(7) . . . . ?
N31 Ru1 N21 C22 -49(3) . . . . ?
N41 Ru1 N21 C22 -87.7(7) . . . . ?
N1 Ru1 N21 C22 170.3(7) . . . . ?
N1' Ru1 N21 C22 92.8(7) . . . . ?
C26 N21 C22 C23 -4.7(15) . . . . ?
Ru1 N21 C22 C23 179.5(8) . . . . ?
C26 N21 C22 C12 -180.0(9) . . . . ?
Ru1 N21 C22 C12 4.1(11) . . . . ?
N11 C12 C22 N21 -3.6(13) . . . . ?
C13 C12 C22 N21 178.7(10) . . . . ?
N11 C12 C22 C23 -178.9(9) . . . . ?
C13 C12 C22 C23 3.4(17) . . . . ?
N21 C22 C23 C24 3.5(18) . . . . ?
C12 C22 C23 C24 178.3(12) . . . . ?
C22 C23 C24 C25 -3(2) . . . . ?
C23 C24 C25 C26 4(2) . . . . ?
C22 N21 C26 C25 5.8(16) . . . . ?
Ru1 N21 C26 C25 -178.6(9) . . . . ?
C24 C25 C26 N21 -6(2) . . . . ?
N21 Ru1 N31 C36 142(3) . . . . ?
N11 Ru1 N31 C36 96.3(8) . . . . ?
N41 Ru1 N31 C36 -178.7(8) . . . . ?
N1 Ru1 N31 C36 -77.0(8) . . . . ?
N1' Ru1 N31 C36 0.4(8) . . . . ?
N21 Ru1 N31 C32 -37(3) . . . . ?
N11 Ru1 N31 C32 -83.1(6) . . . . ?
N41 Ru1 N31 C32 1.9(6) . . . . ?
N1 Ru1 N31 C32 103.6(6) . . . . ?
N1' Ru1 N31 C32 -179.0(6) . . . . ?
C36 N31 C32 C33 1.2(13) . . . . ?
Ru1 N31 C32 C33 -179.3(7) . . . . ?
C36 N31 C32 C42 -179.0(8) . . . . ?
Ru1 N31 C32 C42 0.4(10) . . . . ?
N31 C32 C33 C34 1.2(14) . . . . ?
C42 C32 C33 C34 -178.5(9) . . . . ?
C32 C33 C34 C35 -2.4(15) . . . . ?
C33 C34 C35 C36 1.2(15) . . . . ?
C32 N31 C36 C35 -2.5(14) . . . . ?
Ru1 N31 C36 C35 178.1(7) . . . . ?
C34 C35 C36 N31 1.3(15) . . . . ?
N21 Ru1 N41 C46 -1.2(9) . . . . ?
N11 Ru1 N41 C46 -79.4(9) . . . . ?
N31 Ru1 N41 C46 -177.0(9) . . . . ?
N1 Ru1 N41 C46 98.1(8) . . . . ?
N1' Ru1 N41 C46 172(4) . . . . ?
N21 Ru1 N41 C42 171.8(7) . . . . ?
N11 Ru1 N41 C42 93.6(7) . . . . ?
N31 Ru1 N41 C42 -4.0(6) . . . . ?
N1 Ru1 N41 C42 -88.8(6) . . . . ?
N1' Ru1 N41 C42 -14(5) . . . . ?
C46 N41 C42 C43 -2.0(13) . . . . ?
Ru1 N41 C42 C43 -175.6(7) . . . . ?
C46 N41 C42 C32 179.1(8) . . . . ?
Ru1 N41 C42 C32 5.5(10) . . . . ?
N31 C32 C42 N41 -4.0(11) . . . . ?
C33 C32 C42 N41 175.8(9) . . . . ?
N31 C32 C42 C43 177.2(8) . . . . ?
C33 C32 C42 C43 -3.1(14) . . . . ?
N41 C42 C43 C44 1.4(14) . . . . ?
C32 C42 C43 C44 -179.8(9) . . . . ?
C42 C43 C44 C45 -0.3(16) . . . . ?
C43 C44 C45 C46 0.0(18) . . . . ?
C42 N41 C46 C45 1.7(15) . . . . ?
Ru1 N41 C46 C45 174.5(8) . . . . ?
C44 C45 C46 N41 -0.7(18) . . . . ?
N1 C2 C51 C52 -94.0(9) 12 . . . ?
N1 C2 C51 C52 94.0(9) . . . . ?
N1 C2 C51 C56 86.0(9) 12 . . . ?
N1 C2 C51 C56 -86.0(9) . . . . ?
C56 C51 C52 C53 0.000(4) . . . . ?
C2 C51 C52 C53 180.000(3) . . . . ?
C51 C52 C53 C54 0.000(5) . . . . ?
C52 C53 C54 C55 0.000(5) . . . . ?
C53 C54 C55 C56 0.000(6) . . . . ?
C54 C55 C56 C51 0.000(5) . . . . ?
C52 C51 C56 C55 0.000(5) . . . . ?
C2 C51 C56 C55 180.000(4) . . . . ?
C94 C91 C92 C93 -179.2(11) . . . . ?
C92 C91 C92 C93 0.8(11) 4_565 . . . ?
C91 C92 C93 C93 -2(3) . . . 4_565 ?
C91 C92 C93 C93 -179(100) . . . 12 ?
